data_7241811
loop_
_publ_author_name
'Chahine, Ali Y.'
'Turner, David R.'
'Batten, Stuart R.'

_publ_section_title
;
 Crystal engineering of coordination polymers using flexible
 tetracarboxylate linkers with embedded cyclohexyldiamine cores
;
_journal_issue 3
_journal_name_full CrystEngComm
_journal_page_first 569
_journal_page_last 590
_journal_paper_doi 10.1039/D0CE01620A
_journal_volume 23
_journal_year 2021
_chemical_formula_moiety 'C38 H36 N2 O10 Zn3, 2(C3 H7 N O)'
_chemical_formula_sum 'C44 H50 N4 O12 Zn3'
_chemical_formula_weight 1022.99
_space_group_crystal_system triclinic
_space_group_IT_number 2
_space_group_name_Hall '-P 1'
_space_group_name_H-M_alt 'P -1'
_atom_sites_solution_hydrogens mixed
_audit_creation_date 2020-09-22
_audit_creation_method
;
Olex2 1.3
(compiled 2020.07.31 svn.rc2a77460 for OlexSys, GUI svn.r6145)
;
_audit_update_record
;
2020-11-06 deposited with the CCDC.	2020-11-26 downloaded from the CCDC.
;
_cell_angle_alpha 79.97(3)
_cell_angle_beta 79.48(3)
_cell_angle_gamma 80.88(3)
_cell_formula_units_Z 1
_cell_length_a 6.1960(12)
_cell_length_b 14.364(3)
_cell_length_c 15.756(3)
_cell_measurement_reflns_used 5374
_cell_measurement_temperature 100
_cell_measurement_theta_max 26.372
_cell_measurement_theta_min 1.452
_cell_volume 1346.0(5)
_computing_cell_refinement 'XDS (Kabsch, 1993)'
_computing_data_collection 'AS QEGUI'
_computing_data_reduction 'XDS (Kabsch, 1993)'
_computing_molecular_graphics 'Olex2 1.3 (Dolomanov et al., 2009)'
_computing_publication_material 'Olex2 1.3 (Dolomanov et al., 2009)'
_computing_structure_refinement 'SHELXL 2018/3 (Sheldrick, 2015)'
_computing_structure_solution 'SHELXT  (Sheldrick, 2015)'
_diffrn_ambient_temperature 100.0
_diffrn_measured_fraction_theta_full 0.980
_diffrn_measured_fraction_theta_max 0.976
_diffrn_measurement_device_type 'Dectris Eiger 16M'
_diffrn_measurement_method 'Omega Scan'
_diffrn_radiation_monochromator 'Silicon Double Crystal'
_diffrn_radiation_type Synchrotron
_diffrn_radiation_wavelength 0.71073
_diffrn_reflns_av_R_equivalents 0.1473
_diffrn_reflns_av_unetI/netI 0.0756
_diffrn_reflns_Laue_measured_fraction_full 0.980
_diffrn_reflns_Laue_measured_fraction_max 0.976
_diffrn_reflns_limit_h_max 7
_diffrn_reflns_limit_h_min -7
_diffrn_reflns_limit_k_max 17
_diffrn_reflns_limit_k_min -17
_diffrn_reflns_limit_l_max 19
_diffrn_reflns_limit_l_min -19
_diffrn_reflns_number 33383
_diffrn_reflns_point_group_measured_fraction_full 0.980
_diffrn_reflns_point_group_measured_fraction_max 0.976
_diffrn_reflns_theta_full 25.242
_diffrn_reflns_theta_max 26.372
_diffrn_reflns_theta_min 1.452
_diffrn_source 'MX2 Beamline Australian Synchrotron'
_diffrn_standards_number 0
_exptl_absorpt_coefficient_mu 1.381
_exptl_absorpt_correction_type multi-scan
_exptl_absorpt_process_details 'XDS (Kabsch, 1993)'
_exptl_crystal_colour colourless
_exptl_crystal_colour_primary colourless
_exptl_crystal_density_diffrn 1.262
_exptl_crystal_description plate
_exptl_crystal_F_000 528
_exptl_crystal_size_max 0.2
_exptl_crystal_size_mid 0.1
_exptl_crystal_size_min 0.1
_exptl_transmission_factor_max 0.4346
_exptl_transmission_factor_min 0.2220
_refine_diff_density_max 2.038
_refine_diff_density_min -0.840
_refine_diff_density_rms 0.169
_refine_ls_extinction_method none
_refine_ls_goodness_of_fit_ref 1.091
_refine_ls_hydrogen_treatment mixed
_refine_ls_matrix_type full
_refine_ls_number_parameters 291
_refine_ls_number_reflns 5374
_refine_ls_number_restraints 1
_refine_ls_restrained_S_all 1.091
_refine_ls_R_factor_all 0.0947
_refine_ls_R_factor_gt 0.0846
_refine_ls_shift/su_max 0.000
_refine_ls_shift/su_mean 0.000
_refine_ls_structure_factor_coef Fsqd
_refine_ls_weighting_details 'w=1/[\s^2^(Fo^2^)+(0.1854P)^2^] where P=(Fo^2^+2Fc^2^)/3'
_refine_ls_weighting_scheme calc
_refine_ls_wR_factor_gt 0.2479
_refine_ls_wR_factor_ref 0.2613
_reflns_Friedel_coverage 0.000
_reflns_number_gt 4292
_reflns_number_total 5374
_reflns_threshold_expression 'I > 2\s(I)'
_cod_data_source_file d0ce01620a2.cif
_cod_data_source_block 7
_cod_depositor_comments
;
The following automatic conversions were performed:

data item '_exptl_absorpt_correction_type' value 'Multi-Scan' was
changed to 'multi-scan' in accordance with the
/home/data/users/saulius/crontab/automatic-downloads/rss-feeds/RSC/lib/dictionaries/cif_core.dic
dictionary named 'cif_core.dic' version 2.4.2 last updated on
2011-04-26.

Automatic conversion script
Id: cif_fix_values 7556 2019-12-06 15:28:31Z antanas 

 Adding full bibliography for 7241796--7241816.cif.
;
_cod_database_code 7241811
_shelx_shelxl_version_number 2018/3
_shelx_space_group_comment
;
The symmetry employed for this shelxl refinement is uniquely defined
by the following loop, which should always be used as a source of
symmetry information in preference to the above space-group names.
They are only intended as comments.
;
_shelx_estimated_absorpt_t_max 0.874
_shelx_estimated_absorpt_t_min 0.770
_olex2_refinement_description
;
1. Fixed Uiso
 At 1.2 times of:
  All C(H) groups, All C(H,H) groups
 At 1.5 times of:
  All C(H,H,H) groups, All C(H,H,H,H) groups
2. Restrained distances
 O5-H5
 0.85 with sigma of 0.02
3.a Ternary CH refined with riding coordinates:
 C9(H9)
3.b Secondary CH2 refined with riding coordinates:
 C8(H8A,H8B), C10(H10A,H10B), C11(H11A,H11B), C12(H12A,H12B)
3.c Aromatic/amide H refined with riding coordinates:
 C3(H3), C4(H4), C6(H6), C7(H7), C14(H14), C15(H15), C18(H18), C19(H19),
 C20(H20)
3.d Idealised Me refined as rotating group:
 C21(H21A,H21B,H21C), C22(H22A,H22B,H22C)
;
_olex2_submission_special_instructions 'No special instructions were received'

loop_
_space_group_symop_operation_xyz
'x, y, z'
'-x, -y, -z'

loop_
_atom_site_label
_atom_site_type_symbol
_atom_site_fract_x
_atom_site_fract_y
_atom_site_fract_z
_atom_site_U_iso_or_equiv
_atom_site_adp_type
_atom_site_occupancy
_atom_site_site_symmetry_order
_atom_site_calc_flag
_atom_site_refinement_flags_posn
_atom_site_refinement_flags_adp
_atom_site_refinement_flags_occupancy
_atom_site_disorder_assembly
_atom_site_disorder_group
Zn1 Zn 0.000000 0.000000 0.500000 0.0397(3) Uani 1 2 d S . P A .
O1 O 0.1687(5) 0.9704(2) 0.3766(2) 0.0491(8) Uani 1 1 d . . . . .
O2 O 0.4563(5) 0.8548(3) 0.3833(2) 0.0556(9) Uani 1 1 d . . . . .
O3 O -0.0037(5) 0.1468(2) 0.4572(2) 0.0489(7) Uani 1 1 d . . . . .
O4 O 0.3197(6) 0.1997(2) 0.4516(3) 0.0622(10) Uani 1 1 d . . . . .
O5 O 0.2971(5) -0.0179(2) 0.5489(2) 0.0450(7) Uani 1 1 d D . . . .
N1 N -0.0095(6) 0.5917(3) 0.1508(3) 0.0488(9) Uani 1 1 d . . . . .
C1 C 0.1227(7) 0.2077(3) 0.4356(3) 0.0473(10) Uani 1 1 d . . . . .
C2 C 0.0462(8) 0.3000(3) 0.3811(3) 0.0509(11) Uani 1 1 d . . . . .
C3 C 0.1868(11) 0.3707(5) 0.3532(6) 0.099(3) Uani 1 1 d . . . . .
H3 H 0.330646 0.359939 0.368825 0.119 Uiso 1 1 calc R U . . .
C4 C 0.1195(11) 0.4550(5) 0.3036(6) 0.096(3) Uani 1 1 d . . . . .
H4 H 0.219246 0.500949 0.283645 0.116 Uiso 1 1 calc R U . . .
C5 C -0.0892(8) 0.4738(3) 0.2827(3) 0.0508(11) Uani 1 1 d . . . . .
C6 C -0.2256(8) 0.4050(4) 0.3094(4) 0.0629(14) Uani 1 1 d . . . . .
H6 H -0.369922 0.416822 0.294159 0.076 Uiso 1 1 calc R U . . .
C7 C -0.1606(9) 0.3187(4) 0.3580(4) 0.0619(13) Uani 1 1 d . . . . .
H7 H -0.259754 0.272281 0.375447 0.074 Uiso 1 1 calc R U . . .
C8 C -0.1638(8) 0.5698(4) 0.2316(3) 0.0532(12) Uani 1 1 d . . . . .
H8A H -0.312531 0.569235 0.217188 0.064 Uiso 1 1 calc R U . . .
H8B H -0.175053 0.620299 0.268246 0.064 Uiso 1 1 calc R U . . .
C9 C -0.0149(8) 0.5291(3) 0.0861(3) 0.0496(11) Uani 1 1 d . . . . .
H9 H -0.036353 0.464738 0.120151 0.060 Uiso 1 1 calc R U . . .
C10 C 0.2047(8) 0.5166(4) 0.0273(4) 0.0595(13) Uani 1 1 d . . . . .
H10A H 0.323915 0.495064 0.063178 0.071 Uiso 1 1 calc R U . . .
H10B H 0.233780 0.578556 -0.008385 0.071 Uiso 1 1 calc R U . . .
C11 C -0.2065(8) 0.5579(4) 0.0339(4) 0.0549(12) Uani 1 1 d . . . . .
H11A H -0.192954 0.621425 -0.001400 0.066 Uiso 1 1 calc R U . . .
H11B H -0.348648 0.562217 0.074529 0.066 Uiso 1 1 calc R U . . .
C12 C -0.0317(9) 0.6941(3) 0.1177(4) 0.0529(11) Uani 1 1 d . . . . .
H12A H -0.189205 0.718122 0.114205 0.064 Uiso 1 1 calc R U . . .
H12B H 0.053898 0.704943 0.058112 0.064 Uiso 1 1 calc R U . . .
C13 C 0.0520(8) 0.7489(3) 0.1770(3) 0.0487(10) Uani 1 1 d . . . . .
C14 C 0.2543(9) 0.7176(4) 0.2046(4) 0.0611(13) Uani 1 1 d . . . . .
H14 H 0.342836 0.662843 0.184722 0.073 Uiso 1 1 calc R U . . .
C15 C 0.3301(8) 0.7649(4) 0.2608(4) 0.0555(12) Uani 1 1 d . . . . .
H15 H 0.469146 0.742041 0.279272 0.067 Uiso 1 1 calc R U . . .
C16 C 0.2032(8) 0.8460(4) 0.2906(3) 0.0511(11) Uani 1 1 d . . . . .
C17 C 0.2794(7) 0.8938(3) 0.3543(3) 0.0486(11) Uani 1 1 d . . . . .
C18 C 0.0012(8) 0.8783(4) 0.2636(4) 0.0556(12) Uani 1 1 d . . . . .
H18 H -0.086529 0.933344 0.283237 0.067 Uiso 1 1 calc R U . . .
C19 C -0.0747(8) 0.8294(4) 0.2068(3) 0.0551(12) Uani 1 1 d . . . . .
H19 H -0.214197 0.851682 0.188638 0.066 Uiso 1 1 calc R U . . .
Zn2 Zn 0.46157(8) 0.09435(3) 0.52328(3) 0.0448(3) Uani 1 1 d . . . A 1
O6 O 0.3008(7) -0.1148(3) 0.7188(3) 0.0736(11) Uani 1 1 d . . . . .
N2 N 0.5670(9) -0.1955(4) 0.7975(4) 0.0816(15) Uani 1 1 d . . . . .
C20 C 0.4907(11) -0.1279(5) 0.7358(4) 0.0744(16) Uani 1 1 d . . . . .
H20 H 0.591283 -0.086652 0.702690 0.089 Uiso 1 1 calc R U . . .
C21 C 0.4350(16) -0.2658(7) 0.8492(6) 0.113(3) Uani 1 1 d . . . . .
H21A H 0.393364 -0.251505 0.909112 0.170 Uiso 1 1 calc R U . . .
H21B H 0.520893 -0.329283 0.849762 0.170 Uiso 1 1 calc R U . . .
H21C H 0.300961 -0.264264 0.823953 0.170 Uiso 1 1 calc R U . . .
C22 C 0.7975(13) -0.2043(8) 0.8142(6) 0.102(3) Uani 1 1 d . . . . .
H22A H 0.874104 -0.154844 0.774774 0.153 Uiso 1 1 calc R U . . .
H22B H 0.874813 -0.267303 0.804020 0.153 Uiso 1 1 calc R U . . .
H22C H 0.796124 -0.196365 0.874846 0.153 Uiso 1 1 calc R U . . .
H5 H 0.253(19) -0.036(9) 0.603(2) 0.153 Uiso 1 1 d D U . . .

loop_
_atom_site_aniso_label
_atom_site_aniso_U_11
_atom_site_aniso_U_22
_atom_site_aniso_U_33
_atom_site_aniso_U_23
_atom_site_aniso_U_13
_atom_site_aniso_U_12
Zn1 0.0315(4) 0.0350(4) 0.0592(5) -0.0107(3) -0.0173(3) -0.0082(3)
O1 0.0485(17) 0.0441(17) 0.0612(19) -0.0140(15) -0.0160(15) -0.0100(14)
O2 0.0402(16) 0.058(2) 0.082(2) -0.0310(18) -0.0231(15) -0.0065(14)
O3 0.0425(16) 0.0390(16) 0.071(2) -0.0086(14) -0.0187(14) -0.0096(13)
O4 0.0450(18) 0.0441(18) 0.102(3) 0.0072(17) -0.0362(18) -0.0100(14)
O5 0.0324(14) 0.0430(16) 0.0666(19) -0.0120(14) -0.0215(13) -0.0063(12)
N1 0.048(2) 0.039(2) 0.066(2) -0.0127(18) -0.0225(18) -0.0080(16)
C1 0.043(2) 0.037(2) 0.067(3) -0.010(2) -0.020(2) -0.0078(18)
C2 0.046(2) 0.039(2) 0.074(3) -0.008(2) -0.024(2) -0.0080(18)
C3 0.052(3) 0.077(4) 0.171(7) 0.039(4) -0.063(4) -0.026(3)
C4 0.059(4) 0.066(4) 0.162(7) 0.043(4) -0.050(4) -0.032(3)
C5 0.049(2) 0.044(2) 0.065(3) -0.009(2) -0.021(2) -0.0089(19)
C6 0.043(3) 0.056(3) 0.096(4) -0.001(3) -0.034(3) -0.009(2)
C7 0.047(3) 0.050(3) 0.094(4) 0.004(3) -0.029(3) -0.017(2)
C8 0.049(3) 0.044(2) 0.073(3) -0.010(2) -0.025(2) -0.004(2)
C9 0.046(2) 0.047(2) 0.065(3) -0.013(2) -0.022(2) -0.0126(19)
C10 0.047(3) 0.062(3) 0.084(3) -0.032(3) -0.030(2) -0.007(2)
C11 0.046(2) 0.056(3) 0.073(3) -0.026(2) -0.022(2) -0.006(2)
C12 0.055(3) 0.042(2) 0.071(3) -0.013(2) -0.029(2) -0.007(2)
C13 0.053(3) 0.040(2) 0.062(3) -0.012(2) -0.020(2) -0.0138(19)
C14 0.051(3) 0.047(3) 0.096(4) -0.029(3) -0.025(3) -0.005(2)
C15 0.044(2) 0.054(3) 0.078(3) -0.027(2) -0.026(2) 0.000(2)
C16 0.044(2) 0.049(3) 0.069(3) -0.017(2) -0.017(2) -0.012(2)
C17 0.041(2) 0.044(2) 0.068(3) -0.017(2) -0.014(2) -0.0116(19)
C18 0.049(3) 0.046(3) 0.080(3) -0.022(2) -0.022(2) -0.002(2)
C19 0.045(2) 0.054(3) 0.074(3) -0.018(2) -0.023(2) -0.005(2)
Zn2 0.0367(4) 0.0378(4) 0.0680(4) -0.0124(3) -0.0230(3) -0.0075(2)
O6 0.062(2) 0.075(3) 0.089(3) -0.007(2) -0.027(2) -0.011(2)
N2 0.071(3) 0.091(4) 0.087(3) 0.006(3) -0.031(3) -0.024(3)
C20 0.074(4) 0.071(4) 0.087(4) -0.012(3) -0.031(3) -0.017(3)
C21 0.103(6) 0.119(7) 0.116(6) 0.025(5) -0.040(5) -0.035(5)
C22 0.070(4) 0.145(8) 0.098(5) -0.028(5) -0.029(4) -0.007(4)

loop_
_atom_type_symbol
_atom_type_description
_atom_type_scat_dispersion_real
_atom_type_scat_dispersion_imag
_atom_type_scat_source
C C 0.0033 0.0016 'International Tables Vol C Tables 4.2.6.8 and 6.1.1.4'
H H 0.0000 0.0000 'International Tables Vol C Tables 4.2.6.8 and 6.1.1.4'
N N 0.0061 0.0033 'International Tables Vol C Tables 4.2.6.8 and 6.1.1.4'
O O 0.0106 0.0060 'International Tables Vol C Tables 4.2.6.8 and 6.1.1.4'
Zn Zn 0.2839 1.4301 'International Tables Vol C Tables 4.2.6.8 and 6.1.1.4'

loop_
_geom_angle_atom_site_label_1
_geom_angle_atom_site_label_2
_geom_angle_atom_site_label_3
_geom_angle
_geom_angle_site_symmetry_1
_geom_angle_site_symmetry_3
_geom_angle_publ_flag
O1 Zn1 O1 180.0 1_545 2_566 ?
O3 Zn1 O1 90.54(13) . 1_545 ?
O3 Zn1 O1 89.46(13) . 2_566 ?
O3 Zn1 O1 90.54(13) 2_556 2_566 ?
O3 Zn1 O1 89.46(13) 2_556 1_545 ?
O3 Zn1 O3 180.0 . 2_556 ?
O5 Zn1 O1 91.41(12) 2_556 2_566 ?
O5 Zn1 O1 91.41(12) . 1_545 ?
O5 Zn1 O1 88.59(12) . 2_566 ?
O5 Zn1 O1 88.59(12) 2_556 1_545 ?
O5 Zn1 O3 95.31(12) 2_556 2_556 ?
O5 Zn1 O3 84.69(12) 2_556 . ?
O5 Zn1 O3 84.69(12) . 2_556 ?
O5 Zn1 O3 95.31(12) . . ?
O5 Zn1 O5 180.0 . 2_556 ?
C17 O1 Zn1 130.1(3) . 1_565 ?
C17 O2 Zn2 118.1(3) . 2_666 ?
C1 O3 Zn1 140.7(3) . . ?
C1 O4 Zn2 125.6(3) . . ?
Zn1 O5 H5 101(8) . . ?
Zn2 O5 Zn1 116.09(16) . . ?
Zn2 O5 Zn1 111.11(14) 2_656 . ?
Zn2 O5 Zn2 92.09(13) . 2_656 ?
Zn2 O5 H5 123(9) 2_656 . ?
Zn2 O5 H5 115(8) . . ?
C8 N1 C9 112.1(4) . . ?
C8 N1 C12 111.8(4) . . ?
C12 N1 C9 115.2(4) . . ?
O3 C1 O4 126.4(4) . . ?
O3 C1 C2 118.2(4) . . ?
O4 C1 C2 115.3(4) . . ?
C3 C2 C1 120.2(4) . . ?
C7 C2 C1 122.1(4) . . ?
C7 C2 C3 117.7(5) . . ?
C2 C3 H3 119.5 . . ?
C4 C3 C2 120.9(5) . . ?
C4 C3 H3 119.5 . . ?
C3 C4 H4 119.6 . . ?
C5 C4 C3 120.8(5) . . ?
C5 C4 H4 119.6 . . ?
C4 C5 C8 119.9(5) . . ?
C6 C5 C4 118.2(5) . . ?
C6 C5 C8 121.9(4) . . ?
C5 C6 H6 119.0 . . ?
C5 C6 C7 122.1(5) . . ?
C7 C6 H6 119.0 . . ?
C2 C7 C6 120.2(5) . . ?
C2 C7 H7 119.9 . . ?
C6 C7 H7 119.9 . . ?
N1 C8 C5 111.6(4) . . ?
N1 C8 H8A 109.3 . . ?
N1 C8 H8B 109.3 . . ?
C5 C8 H8A 109.3 . . ?
C5 C8 H8B 109.3 . . ?
H8A C8 H8B 108.0 . . ?
N1 C9 H9 106.2 . . ?
N1 C9 C10 110.9(3) . . ?
N1 C9 C11 114.9(4) . . ?
C10 C9 H9 106.2 . . ?
C10 C9 C11 111.7(4) . . ?
C11 C9 H9 106.2 . . ?
C9 C10 H10A 109.5 . . ?
C9 C10 H10B 109.5 . . ?
C9 C10 C11 110.7(4) . 2_565 ?
H10A C10 H10B 108.1 . . ?
C11 C10 H10A 109.5 2_565 . ?
C11 C10 H10B 109.5 2_565 . ?
C9 C11 C10 110.4(4) . 2_565 ?
C9 C11 H11A 109.6 . . ?
C9 C11 H11B 109.6 . . ?
C10 C11 H11A 109.6 2_565 . ?
C10 C11 H11B 109.6 2_565 . ?
H11A C11 H11B 108.1 . . ?
N1 C12 H12A 109.5 . . ?
N1 C12 H12B 109.5 . . ?
N1 C12 C13 110.9(4) . . ?
H12A C12 H12B 108.1 . . ?
C13 C12 H12A 109.5 . . ?
C13 C12 H12B 109.5 . . ?
C14 C13 C12 120.2(4) . . ?
C14 C13 C19 118.5(4) . . ?
C19 C13 C12 121.2(4) . . ?
C13 C14 H14 119.5 . . ?
C13 C14 C15 121.0(5) . . ?
C15 C14 H14 119.5 . . ?
C14 C15 H15 119.7 . . ?
C14 C15 C16 120.5(4) . . ?
C16 C15 H15 119.7 . . ?
C15 C16 C17 120.4(4) . . ?
C18 C16 C15 119.2(4) . . ?
C18 C16 C17 120.3(4) . . ?
O1 C17 O2 123.3(4) . . ?
O1 C17 C16 119.5(4) . . ?
O2 C17 C16 117.2(4) . . ?
C16 C18 H18 120.1 . . ?
C16 C18 C19 119.8(4) . . ?
C19 C18 H18 120.1 . . ?
C13 C19 C18 121.0(4) . . ?
C13 C19 H19 119.5 . . ?
C18 C19 H19 119.5 . . ?
O2 Zn2 O5 120.52(15) 2_666 . ?
O2 Zn2 O5 117.04(13) 2_666 2_656 ?
O4 Zn2 O2 106.98(16) . 2_666 ?
O4 Zn2 O5 111.12(16) . 2_656 ?
O4 Zn2 O5 112.38(13) . . ?
O5 Zn2 O5 87.91(13) . 2_656 ?
C20 N2 C21 122.9(6) . . ?
C20 N2 C22 121.3(6) . . ?
C21 N2 C22 115.8(7) . . ?
O6 C20 N2 125.4(7) . . ?
O6 C20 H20 117.3 . . ?
N2 C20 H20 117.3 . . ?
N2 C21 H21A 109.5 . . ?
N2 C21 H21B 109.5 . . ?
N2 C21 H21C 109.5 . . ?
H21A C21 H21B 109.5 . . ?
H21A C21 H21C 109.5 . . ?
H21B C21 H21C 109.5 . . ?
N2 C22 H22A 109.5 . . ?
N2 C22 H22B 109.5 . . ?
N2 C22 H22C 109.5 . . ?
H22A C22 H22B 109.5 . . ?
H22A C22 H22C 109.5 . . ?
H22B C22 H22C 109.5 . . ?

loop_
_geom_bond_atom_site_label_1
_geom_bond_atom_site_label_2
_geom_bond_distance
_geom_bond_site_symmetry_2
_geom_bond_publ_flag
Zn1 O1 2.112(3) 2_566 ?
Zn1 O1 2.112(3) 1_545 ?
Zn1 O3 2.096(3) . ?
Zn1 O3 2.096(3) 2_556 ?
Zn1 O5 2.085(3) 2_556 ?
Zn1 O5 2.085(3) . ?
O1 C17 1.270(6) . ?
O2 C17 1.274(6) . ?
O2 Zn2 1.930(3) 2_666 ?
O3 C1 1.230(6) . ?
O4 C1 1.274(5) . ?
O4 Zn2 1.920(3) . ?
O5 Zn2 2.008(3) 2_656 ?
O5 Zn2 1.986(3) . ?
O5 H5 0.85(2) . ?
N1 C8 1.464(7) . ?
N1 C9 1.481(6) . ?
N1 C12 1.466(6) . ?
C1 C2 1.507(7) . ?
C2 C3 1.403(8) . ?
C2 C7 1.369(7) . ?
C3 H3 0.9500 . ?
C3 C4 1.371(9) . ?
C4 H4 0.9500 . ?
C4 C5 1.367(8) . ?
C5 C6 1.363(7) . ?
C5 C8 1.520(7) . ?
C6 H6 0.9500 . ?
C6 C7 1.382(8) . ?
C7 H7 0.9500 . ?
C8 H8A 0.9900 . ?
C8 H8B 0.9900 . ?
C9 H9 1.0000 . ?
C9 C10 1.504(7) . ?
C9 C11 1.528(6) . ?
C10 H10A 0.9900 . ?
C10 H10B 0.9900 . ?
C10 C11 1.558(6) 2_565 ?
C11 H11A 0.9900 . ?
C11 H11B 0.9900 . ?
C12 H12A 0.9900 . ?
C12 H12B 0.9900 . ?
C12 C13 1.525(6) . ?
C13 C14 1.384(7) . ?
C13 C19 1.393(7) . ?
C14 H14 0.9500 . ?
C14 C15 1.390(7) . ?
C15 H15 0.9500 . ?
C15 C16 1.400(7) . ?
C16 C17 1.489(6) . ?
C16 C18 1.379(7) . ?
C18 H18 0.9500 . ?
C18 C19 1.413(7) . ?
C19 H19 0.9500 . ?
O6 C20 1.233(8) . ?
N2 C20 1.344(9) . ?
N2 C21 1.444(10) . ?
N2 C22 1.481(9) . ?
C20 H20 0.9500 . ?
C21 H21A 0.9800 . ?
C21 H21B 0.9800 . ?
C21 H21C 0.9800 . ?
C22 H22A 0.9800 . ?
C22 H22B 0.9800 . ?
C22 H22C 0.9800 . ?

loop_
_geom_torsion_atom_site_label_1
_geom_torsion_atom_site_label_2
_geom_torsion_atom_site_label_3
_geom_torsion_atom_site_label_4
_geom_torsion
_geom_torsion_site_symmetry_1
_geom_torsion_site_symmetry_2
_geom_torsion_site_symmetry_3
_geom_torsion_site_symmetry_4
_geom_torsion_publ_flag
Zn1 O1 C17 O2 -63.5(6) 1_565 . . . ?
Zn1 O1 C17 C16 117.1(4) 1_565 . . . ?
Zn1 O3 C1 O4 -17.1(9) . . . . ?
Zn1 O3 C1 C2 159.7(4) . . . . ?
O3 C1 C2 C3 -178.5(6) . . . . ?
O3 C1 C2 C7 2.4(8) . . . . ?
O4 C1 C2 C3 -1.3(8) . . . . ?
O4 C1 C2 C7 179.5(5) . . . . ?
N1 C9 C10 C11 173.8(4) . . . 2_565 ?
N1 C9 C11 C10 -176.2(4) . . . 2_565 ?
N1 C12 C13 C14 47.7(7) . . . . ?
N1 C12 C13 C19 -130.4(5) . . . . ?
C1 C2 C3 C4 -179.9(8) . . . . ?
C1 C2 C7 C6 178.7(5) . . . . ?
C2 C3 C4 C5 2.3(15) . . . . ?
C3 C2 C7 C6 -0.5(10) . . . . ?
C3 C4 C5 C6 -2.5(13) . . . . ?
C3 C4 C5 C8 176.9(8) . . . . ?
C4 C5 C6 C7 1.3(10) . . . . ?
C4 C5 C8 N1 53.6(7) . . . . ?
C5 C6 C7 C2 0.2(10) . . . . ?
C6 C5 C8 N1 -127.0(5) . . . . ?
C7 C2 C3 C4 -0.8(13) . . . . ?
C8 N1 C9 C10 -151.8(4) . . . . ?
C8 N1 C9 C11 80.3(5) . . . . ?
C8 N1 C12 C13 69.6(5) . . . . ?
C8 C5 C6 C7 -178.1(6) . . . . ?
C9 N1 C8 C5 69.3(5) . . . . ?
C9 N1 C12 C13 -160.9(4) . . . . ?
C10 C9 C11 C10 56.3(6) . . . 2_565 ?
C11 C9 C10 C11 -56.5(6) . . . 2_565 ?
C12 N1 C8 C5 -159.5(4) . . . . ?
C12 N1 C9 C10 78.8(5) . . . . ?
C12 N1 C9 C11 -49.1(6) . . . . ?
C12 C13 C14 C15 -178.0(5) . . . . ?
C12 C13 C19 C18 178.3(5) . . . . ?
C13 C14 C15 C16 -0.4(9) . . . . ?
C14 C13 C19 C18 0.2(8) . . . . ?
C14 C15 C16 C17 176.9(5) . . . . ?
C14 C15 C16 C18 0.2(8) . . . . ?
C15 C16 C17 O1 175.9(5) . . . . ?
C15 C16 C17 O2 -3.6(7) . . . . ?
C15 C16 C18 C19 0.1(8) . . . . ?
C16 C18 C19 C13 -0.3(8) . . . . ?
C17 C16 C18 C19 -176.6(5) . . . . ?
C18 C16 C17 O1 -7.4(8) . . . . ?
C18 C16 C17 O2 173.1(5) . . . . ?
C19 C13 C14 C15 0.1(8) . . . . ?
Zn2 O2 C17 O1 8.3(7) 2_666 . . . ?
Zn2 O2 C17 C16 -172.2(3) 2_666 . . . ?
Zn2 O4 C1 O3 -6.2(8) . . . . ?
Zn2 O4 C1 C2 176.9(3) . . . . ?
C21 N2 C20 O6 3.3(12) . . . . ?
C22 N2 C20 O6 -178.8(7) . . . . ?
